data_2226073
loop_
_publ_author_name
'Nassar, Z. D.'
'Aisha, A. F. A.'
'Majid, A. M. S. Abdul'
'Yeap, Chin Sing'
'Fun, Hoong-Kun'

_publ_section_title
;
 Koetjapic acid chloroform hemisolvate
;
_journal_coeditor_code CI5066
_journal_issue 6
_journal_name_full 'Acta Crystallographica Section E'
_journal_page_first o1301
_journal_page_last o1302
_journal_paper_doi 10.1107/S1600536810016430
_journal_volume 66
_journal_year 2010
_chemical_formula_iupac 'C30 H46 O4, 0.5C H Cl3'
_chemical_formula_moiety 'C30 H46 O4, 0.5(C H Cl3)'
_chemical_formula_sum 'C30.5 H46.5 Cl1.5 O4'
_chemical_formula_weight 530.35
_chemical_name_common 'koetjapic acid chloroform hemisolvate'
_chemical_name_systematic
;
(3<i>R</i>,4a<i>R</i>,4b<i>S</i>,7<i>S</i>,8<i>S</i>,10b<i>S</i>,12a<i>S</i>)-
7-(2-carboxyethyl)-3,4b,7,10b,12a-pentamethyl-8-(prop-1-en-2-yl)-
1,2,3,4,4a,4b,5,6,7,8,9,10,10b,11,12,12a-hexadecahydrochrysene-3-carboxylic
acid chloroform hemisolvate
;
_space_group_IT_number 18
_symmetry_cell_setting orthorhombic
_symmetry_space_group_name_Hall 'P 2 2ab'
_symmetry_space_group_name_H-M 'P 21 21 2'
_atom_sites_solution_hydrogens geom
_atom_sites_solution_primary direct
_atom_sites_solution_secondary difmap
_audit_creation_method SHELXL-97
_cell_angle_alpha 90.00
_cell_angle_beta 90.00
_cell_angle_gamma 90.00
_cell_formula_units_Z 4
_cell_length_a 12.8950(3)
_cell_length_b 33.7309(8)
_cell_length_c 6.53070(10)
_cell_measurement_reflns_used 9931
_cell_measurement_temperature 100.00(10)
_cell_measurement_theta_max 65.71
_cell_measurement_theta_min 2.62
_cell_volume 2840.59(10)
_computing_cell_refinement 'SAINT (Bruker, 2009)'
_computing_data_collection 'APEX2 (Bruker, 2009)'
_computing_data_reduction 'SAINT (Bruker, 2009)'
_computing_molecular_graphics 'SHELXTL (Sheldrick, 2008)'
_computing_publication_material
;
SHELXTL (Sheldrick, 2008) and PLATON (Spek, 2009)
;
_computing_structure_refinement 'SHELXTL (Sheldrick, 2008)'
_computing_structure_solution 'SHELXTL (Sheldrick, 2008)'
_diffrn_ambient_temperature 100
_diffrn_measured_fraction_theta_full 0.963
_diffrn_measured_fraction_theta_max 0.963
_diffrn_measurement_device_type 'Bruker APEXII DUO CCD area-detector'
_diffrn_measurement_method '\f and \w scans'
_diffrn_radiation_monochromator graphite
_diffrn_radiation_source 'fine-focus sealed tube'
_diffrn_radiation_type CuK\a
_diffrn_radiation_wavelength 1.54178
_diffrn_reflns_av_R_equivalents 0.0311
_diffrn_reflns_av_sigmaI/netI 0.0267
_diffrn_reflns_limit_h_max 15
_diffrn_reflns_limit_h_min -15
_diffrn_reflns_limit_k_max 39
_diffrn_reflns_limit_k_min -38
_diffrn_reflns_limit_l_max 7
_diffrn_reflns_limit_l_min -5
_diffrn_reflns_number 26063
_diffrn_reflns_theta_full 66.10
_diffrn_reflns_theta_max 66.10
_diffrn_reflns_theta_min 2.62
_diffrn_standards_number 0
_exptl_absorpt_coefficient_mu 1.880
_exptl_absorpt_correction_T_max 0.8271
_exptl_absorpt_correction_T_min 0.5674
_exptl_absorpt_correction_type multi-scan
_exptl_absorpt_process_details '(<i>SADABS</i>; Bruker, 2009)'
_exptl_crystal_colour colourless
_exptl_crystal_density_diffrn 1.240
_exptl_crystal_density_method 'not measured'
_exptl_crystal_description Block
_exptl_crystal_F_000 1148
_exptl_crystal_size_max 0.34
_exptl_crystal_size_mid 0.28
_exptl_crystal_size_min 0.11
_refine_diff_density_max 0.534
_refine_diff_density_min -0.684
_refine_ls_abs_structure_details 'Flack (1983), 1876 Friedel pairs'
_refine_ls_abs_structure_Flack 0.08(5)
_refine_ls_extinction_coef 0.0082(8)
_refine_ls_extinction_expression Fc^*^=kFc[1+0.001xFc^2^\l^3^/sin(2\q)]^-1/4^
_refine_ls_extinction_method 'SHELXTL (Sheldrick, 2008)'
_refine_ls_goodness_of_fit_ref 1.087
_refine_ls_hydrogen_treatment constr
_refine_ls_matrix_type full
_refine_ls_number_parameters 357
_refine_ls_number_reflns 4654
_refine_ls_number_restraints 40
_refine_ls_restrained_S_all 1.379
_refine_ls_R_factor_all 0.0675
_refine_ls_R_factor_gt 0.0604
_refine_ls_shift/su_max 0.001
_refine_ls_shift/su_mean 0.000
_refine_ls_structure_factor_coef Fsqd
_refine_ls_weighting_details 'calc w=1/[\s^2^(Fo^2^)+(0.0958P)^2^+1.9305P] where P=(Fo^2^+2Fc^2^)/3'
_refine_ls_weighting_scheme calc
_refine_ls_wR_factor_gt 0.1588
_refine_ls_wR_factor_ref 0.1688
_reflns_number_gt 4467
_reflns_number_total 4654
_reflns_threshold_expression I>2\s(I)
_cod_data_source_file ci5066.cif
_cod_data_source_block I
_cod_depositor_comments
;
The following automatic conversions were performed:
'_symmetry_cell_setting' value 'Orthorhombic' changed to 'orthorhombic'
according to '/home/saulius/struct/CIF-dictionaries/cif_core.dic'
dictionary named 'cif_core.dic' version 2.4.1 from 2010-06-29.

Automatic conversion script
Id: cif_fix_enum 1527 2010-12-29 10:47:43Z saulius 
;
_cod_original_formula_sum 'C30.50 H46.50 Cl1.50 O4'
_cod_database_code 2226073
_cod_database_fobs_code 2226073

loop_
_symmetry_equiv_pos_as_xyz
'x, y, z'
'-x, -y, z'
'-x+1/2, y+1/2, -z'
'x+1/2, -y+1/2, -z'

loop_
_atom_site_type_symbol
_atom_site_label
_atom_site_fract_x
_atom_site_fract_y
_atom_site_fract_z
_atom_site_U_iso_or_equiv
_atom_site_adp_type
_atom_site_calc_flag
_atom_site_refinement_flags
_atom_site_occupancy
_atom_site_disorder_assembly
_atom_site_disorder_group
O O1 0.2093(2) 0.96882(8) 0.3593(5) 0.0439(8) Uani d . 1 . .
H H1 0.2417 0.9868 0.4147 0.066 Uiso calc R 1 . .
O O2 0.1261(2) 0.96828(8) 0.6601(5) 0.0436(8) Uani d . 1 . .
O O3 0.7713(3) 0.96911(9) 0.8069(6) 0.0514(9) Uani d . 1 . .
H H3 0.8000 0.9887 0.7590 0.077 Uiso calc R 1 . .
O O4 0.6996(5) 0.96705(14) 0.4969(7) 0.106(2) Uani d . 1 . .
C C1 0.5175(3) 0.84482(11) 0.6074(6) 0.0304(8) Uani d . 1 . .
C C2 0.4878(3) 0.86704(12) 0.4167(6) 0.0329(9) Uani d . 1 . .
H H2A 0.5314 0.8577 0.3056 0.039 Uiso calc R 1 . .
H H2B 0.5037 0.8949 0.4378 0.039 Uiso calc R 1 . .
C C3 0.3751(3) 0.86394(12) 0.3479(6) 0.0328(9) Uani d . 1 . .
H H3A 0.3678 0.8412 0.2578 0.039 Uiso calc R 1 . .
H H3B 0.3572 0.8875 0.2700 0.039 Uiso calc R 1 . .
C C4 0.2988(3) 0.85964(10) 0.5262(6) 0.0262(8) Uani d . 1 . .
C C5 0.1868(3) 0.85387(10) 0.4384(6) 0.0264(8) Uani d . 1 . .
H H5A 0.1946 0.8317 0.3427 0.032 Uiso calc R 1 . .
C C6 0.1433(3) 0.88781(10) 0.3023(6) 0.0292(8) Uani d . 1 . .
H H6A 0.2020 0.9006 0.2369 0.035 Uiso calc R 1 . .
H H6B 0.1027 0.8755 0.1944 0.035 Uiso calc R 1 . .
C C7 0.0758(3) 0.92092(11) 0.3973(7) 0.0339(9) Uani d . 1 . .
C C8 0.0003(3) 0.90414(12) 0.5567(7) 0.0391(10) Uani d . 1 . .
H H8A -0.0273 0.9259 0.6374 0.047 Uiso calc R 1 . .
H H8B -0.0574 0.8918 0.4859 0.047 Uiso calc R 1 . .
C C9 0.0491(3) 0.87389(12) 0.7005(7) 0.0354(9) Uani d . 1 . .
H H9A -0.0044 0.8636 0.7905 0.042 Uiso calc R 1 . .
H H9B 0.1000 0.8873 0.7851 0.042 Uiso calc R 1 . .
C C10 0.1020(3) 0.83885(11) 0.5927(6) 0.0300(9) Uani d . 1 . .
C C11 0.1466(3) 0.81017(12) 0.7559(6) 0.0356(9) Uani d . 1 . .
H H11A 0.1008 0.8107 0.8737 0.043 Uiso calc R 1 . .
H H11B 0.1444 0.7835 0.7001 0.043 Uiso calc R 1 . .
C C12 0.2567(3) 0.81809(12) 0.8308(6) 0.0325(9) Uani d . 1 . .
H H12A 0.2788 0.7966 0.9190 0.039 Uiso calc R 1 . .
H H12B 0.2578 0.8424 0.9103 0.039 Uiso calc R 1 . .
C C13 0.3322(3) 0.82188(10) 0.6488(5) 0.0252(8) Uani d . 1 . .
C C14 0.4463(3) 0.82387(10) 0.7164(5) 0.0254(8) Uani d . 1 . .
C C15 0.4753(3) 0.79887(11) 0.8945(6) 0.0303(8) Uani d . 1 . .
H H15A 0.4413 0.7734 0.8803 0.036 Uiso calc R 1 . .
H H15B 0.4484 0.8113 1.0176 0.036 Uiso calc R 1 . .
C C16 0.5911(3) 0.79172(12) 0.9237(6) 0.0346(9) Uani d . 1 . .
H H16A 0.6142 0.7710 0.8312 0.042 Uiso calc R 1 . .
H H16B 0.6043 0.7830 1.0628 0.042 Uiso calc R 1 . .
C C17 0.6514(3) 0.82981(11) 0.8812(6) 0.0304(8) Uani d . 1 . .
H H17A 0.6197 0.8505 0.9658 0.036 Uiso calc R 1 . .
C C18 0.6348(3) 0.84244(11) 0.6529(6) 0.0270(8) Uani d . 1 . .
C C19 0.6891(3) 0.88239(12) 0.6111(6) 0.0335(9) Uani d . 1 . .
H H19A 0.7628 0.8790 0.6352 0.040 Uiso calc R 1 . .
H H19B 0.6803 0.8888 0.4673 0.040 Uiso calc R 1 . .
C C20 0.6517(4) 0.91792(12) 0.7379(7) 0.0440(11) Uani d . 1 . .
H H20A 0.5779 0.9218 0.7178 0.053 Uiso calc R 1 . .
H H20B 0.6640 0.9130 0.8823 0.053 Uiso calc R 1 . .
C C21 0.7097(5) 0.95397(14) 0.6711(8) 0.0539(13) Uani d . 1 . .
C C22 0.3104(3) 0.89708(11) 0.6604(6) 0.0325(9) Uani d . 1 . .
H H22A 0.2509 0.8996 0.7478 0.049 Uiso calc R 1 . .
H H22B 0.3157 0.9200 0.5742 0.049 Uiso calc R 1 . .
H H22C 0.3718 0.8948 0.7427 0.049 Uiso calc R 1 . .
C C23 0.1407(3) 0.95455(11) 0.4877(7) 0.0338(9) Uani d . 1 . .
C C24 0.0136(4) 0.94111(12) 0.2222(8) 0.0453(11) Uani d . 1 . .
H H24A 0.0608 0.9509 0.1205 0.068 Uiso calc R 1 . .
H H24B -0.0260 0.9627 0.2770 0.068 Uiso calc R 1 . .
H H24C -0.0324 0.9221 0.1610 0.068 Uiso calc R 1 . .
C C25 0.0193(3) 0.81565(11) 0.4729(7) 0.0378(9) Uani d . 1 . .
H H25A -0.0317 0.8055 0.5663 0.057 Uiso calc R 1 . .
H H25B 0.0515 0.7940 0.4017 0.057 Uiso calc R 1 . .
H H25C -0.0136 0.8329 0.3758 0.057 Uiso calc R 1 . .
C C26 0.3264(3) 0.78339(11) 0.5175(6) 0.0326(9) Uani d . 1 . .
H H26A 0.3786 0.7842 0.4128 0.049 Uiso calc R 1 . .
H H26B 0.2592 0.7815 0.4551 0.049 Uiso calc R 1 . .
H H26C 0.3378 0.7607 0.6036 0.049 Uiso calc R 1 . .
C C27 0.7649(3) 0.82688(13) 0.9473(6) 0.0357(9) Uani d . 1 . .
C C28 0.8203(3) 0.79269(13) 0.9245(7) 0.0440(11) Uani d . 1 . .
H H28A 0.8880 0.7912 0.9730 0.066 Uiso calc R 1 . .
H H28B 0.7904 0.7709 0.8604 0.066 Uiso calc R 1 . .
C C29 0.8118(3) 0.86138(13) 1.0484(6) 0.0407(10) Uani d . 1 . .
H H29A 0.8764 0.8538 1.1099 0.061 Uiso calc R 1 . .
H H29B 0.7657 0.8711 1.1523 0.061 Uiso calc R 1 . .
H H29C 0.8240 0.8818 0.9491 0.061 Uiso calc R 1 . .
C C30 0.6836(3) 0.81256(12) 0.5030(6) 0.0361(9) Uani d . 1 . .
H H30A 0.6690 0.8205 0.3649 0.054 Uiso calc R 1 . .
H H30B 0.6549 0.7867 0.5271 0.054 Uiso calc R 1 . .
H H30C 0.7573 0.8118 0.5236 0.054 Uiso calc R 1 . .
C C31 0.5335(9) 0.9947(3) 0.0839(17) 0.087(5) Uani d PD 0.50 . .
H H31A 0.6041 0.9856 0.0890 0.104 Uiso d PR 0.299(3) A 1
H H31B 0.5871 0.9780 0.1384 0.104 Uiso d PR 0.201(3) A 2
Cl Cl1 0.4660(3) 0.95921(9) 0.1615(9) 0.1061(18) Uani d PDU 0.597(7) . 1
Cl Cl2 0.5000 1.0000 -0.2013(6) 0.127(3) Uani d SPDU 0.597(7) . 1
Cl Cl3 0.4269(6) 0.9672(3) -0.0147(14) 0.153(4) Uani d PDU 0.403(7) . 2
Cl Cl4 0.4584(9) 1.0233(3) 0.2864(15) 0.107(4) Uani d PDU 0.201(3) . 2

loop_
_atom_site_aniso_label
_atom_site_aniso_U_11
_atom_site_aniso_U_22
_atom_site_aniso_U_33
_atom_site_aniso_U_12
_atom_site_aniso_U_13
_atom_site_aniso_U_23
O1 0.0454(17) 0.0302(14) 0.0561(18) -0.0102(13) 0.0042(15) -0.0052(14)
O2 0.0436(17) 0.0284(14) 0.059(2) -0.0053(12) 0.0067(15) -0.0103(14)
O3 0.0545(19) 0.0332(15) 0.067(2) -0.0172(14) -0.0117(17) 0.0117(15)
O4 0.166(5) 0.075(3) 0.076(3) -0.080(3) -0.044(3) 0.034(2)
C1 0.0276(19) 0.033(2) 0.0302(19) -0.0056(16) -0.0014(16) 0.0033(15)
C2 0.030(2) 0.044(2) 0.0252(19) 0.0015(17) 0.0039(16) 0.0049(16)
C3 0.033(2) 0.036(2) 0.030(2) -0.0023(16) -0.0003(16) 0.0074(16)
C4 0.0269(18) 0.0229(17) 0.0287(18) -0.0009(14) 0.0005(15) -0.0021(14)
C5 0.0267(18) 0.0226(17) 0.0298(19) -0.0008(14) -0.0016(15) -0.0012(14)
C6 0.0297(19) 0.0253(18) 0.033(2) -0.0020(15) -0.0062(16) -0.0020(15)
C7 0.0256(19) 0.0235(18) 0.053(2) 0.0005(15) -0.0041(19) -0.0037(17)
C8 0.030(2) 0.0284(19) 0.059(3) -0.0028(17) 0.0018(19) -0.0086(18)
C9 0.027(2) 0.036(2) 0.043(2) -0.0044(16) 0.0065(17) -0.0050(18)
C10 0.0264(18) 0.0276(19) 0.036(2) -0.0038(15) 0.0027(16) -0.0006(16)
C11 0.030(2) 0.036(2) 0.041(2) -0.0039(17) 0.0063(18) 0.0087(17)
C12 0.031(2) 0.036(2) 0.031(2) 0.0012(16) 0.0034(16) 0.0055(17)
C13 0.0256(18) 0.0250(17) 0.0250(17) -0.0030(14) 0.0028(14) 0.0002(14)
C14 0.031(2) 0.0205(17) 0.0246(17) -0.0027(14) -0.0020(14) -0.0041(14)
C15 0.034(2) 0.0255(18) 0.031(2) -0.0047(16) 0.0044(17) 0.0018(15)
C16 0.038(2) 0.033(2) 0.033(2) -0.0072(18) -0.0078(17) 0.0074(16)
C17 0.0301(19) 0.0321(19) 0.0288(18) -0.0076(16) -0.0003(16) 0.0018(15)
C18 0.0269(19) 0.0263(18) 0.0277(18) -0.0041(15) 0.0005(15) 0.0024(14)
C19 0.030(2) 0.036(2) 0.035(2) -0.0099(16) 0.0028(17) 0.0069(16)
C20 0.048(3) 0.032(2) 0.052(3) -0.0112(19) 0.004(2) -0.0015(19)
C21 0.075(4) 0.033(2) 0.054(3) -0.014(2) -0.013(3) 0.005(2)
C22 0.032(2) 0.0271(19) 0.038(2) -0.0031(16) -0.0067(17) -0.0032(16)
C23 0.030(2) 0.0221(18) 0.050(2) 0.0003(15) -0.0005(19) -0.0031(18)
C24 0.037(2) 0.031(2) 0.067(3) 0.0004(18) -0.012(2) 0.003(2)
C25 0.031(2) 0.028(2) 0.054(2) -0.0047(17) -0.0031(19) -0.0002(18)
C26 0.032(2) 0.0250(18) 0.041(2) -0.0009(15) -0.0048(17) -0.0022(16)
C27 0.037(2) 0.043(2) 0.0267(19) -0.0099(18) -0.0052(16) 0.0083(17)
C28 0.036(2) 0.042(2) 0.054(3) -0.0047(19) -0.013(2) 0.009(2)
C29 0.037(2) 0.050(3) 0.035(2) -0.0166(19) -0.0029(18) 0.0055(18)
C30 0.036(2) 0.040(2) 0.032(2) 0.0063(17) -0.0022(17) -0.0023(17)
C31 0.066(8) 0.051(7) 0.143(13) 0.020(6) -0.016(8) -0.002(8)
Cl1 0.103(3) 0.0606(17) 0.154(4) -0.0130(16) 0.036(3) 0.032(2)
Cl2 0.245(7) 0.078(3) 0.059(2) 0.095(4) 0.000 0.000
Cl3 0.154(6) 0.141(6) 0.162(7) -0.086(5) 0.055(5) -0.070(6)
Cl4 0.151(8) 0.077(5) 0.094(6) -0.008(6) 0.001(6) -0.038(5)

loop_
_atom_type_symbol
_atom_type_description
_atom_type_scat_dispersion_real
_atom_type_scat_dispersion_imag
_atom_type_scat_source
C C 0.0181 0.0091 'International Tables Vol C Tables 4.2.6.8 and 6.1.1.4'
H H 0.0000 0.0000 'International Tables Vol C Tables 4.2.6.8 and 6.1.1.4'
O O 0.0492 0.0322 'International Tables Vol C Tables 4.2.6.8 and 6.1.1.4'
Cl Cl 0.3639 0.7018 'International Tables Vol C Tables 4.2.6.8 and 6.1.1.4'

loop_
_geom_angle_atom_site_label_1
_geom_angle_atom_site_label_2
_geom_angle_atom_site_label_3
_geom_angle_site_symmetry_1
_geom_angle_site_symmetry_3
_geom_angle
_geom_angle_publ_flag
C23 O1 H1 . . 109.5 ?
C21 O3 H3 . . 109.5 ?
C14 C1 C2 . . 121.4(3) ?
C14 C1 C18 . . 122.3(3) ?
C2 C1 C18 . . 115.8(3) ?
C1 C2 C3 . . 116.9(3) ?
C1 C2 H2A . . 108.1 ?
C3 C2 H2A . . 108.1 ?
C1 C2 H2B . . 108.1 ?
C3 C2 H2B . . 108.1 ?
H2A C2 H2B . . 107.3 ?
C2 C3 C4 . . 113.3(3) ?
C2 C3 H3A . . 108.9 ?
C4 C3 H3A . . 108.9 ?
C2 C3 H3B . . 108.9 ?
C4 C3 H3B . . 108.9 ?
H3A C3 H3B . . 107.7 ?
C3 C4 C22 . . 107.0(3) ?
C3 C4 C13 . . 106.8(3) ?
C22 C4 C13 . . 110.4(3) ?
C3 C4 C5 . . 109.0(3) ?
C22 C4 C5 . . 113.5(3) ?
C13 C4 C5 . . 109.9(3) ?
C6 C5 C4 . . 116.8(3) ?
C6 C5 C10 . . 110.7(3) ?
C4 C5 C10 . . 116.6(3) ?
C6 C5 H5A . . 103.5 ?
C4 C5 H5A . . 103.5 ?
C10 C5 H5A . . 103.5 ?
C7 C6 C5 . . 120.4(3) ?
C7 C6 H6A . . 107.2 ?
C5 C6 H6A . . 107.2 ?
C7 C6 H6B . . 107.2 ?
C5 C6 H6B . . 107.2 ?
H6A C6 H6B . . 106.9 ?
C23 C7 C8 . . 111.1(4) ?
C23 C7 C6 . . 112.5(3) ?
C8 C7 C6 . . 111.3(3) ?
C23 C7 C24 . . 104.0(3) ?
C8 C7 C24 . . 109.5(3) ?
C6 C7 C24 . . 108.2(4) ?
C9 C8 C7 . . 113.8(3) ?
C9 C8 H8A . . 108.8 ?
C7 C8 H8A . . 108.8 ?
C9 C8 H8B . . 108.8 ?
C7 C8 H8B . . 108.8 ?
H8A C8 H8B . . 107.7 ?
C8 C9 C10 . . 114.6(4) ?
C8 C9 H9A . . 108.6 ?
C10 C9 H9A . . 108.6 ?
C8 C9 H9B . . 108.6 ?
C10 C9 H9B . . 108.6 ?
H9A C9 H9B . . 107.6 ?
C9 C10 C25 . . 108.5(3) ?
C9 C10 C11 . . 109.3(3) ?
C25 C10 C11 . . 106.8(3) ?
C9 C10 C5 . . 110.8(3) ?
C25 C10 C5 . . 108.7(3) ?
C11 C10 C5 . . 112.6(3) ?
C12 C11 C10 . . 117.1(3) ?
C12 C11 H11A . . 108.0 ?
C10 C11 H11A . . 108.0 ?
C12 C11 H11B . . 108.0 ?
C10 C11 H11B . . 108.0 ?
H11A C11 H11B . . 107.3 ?
C11 C12 C13 . . 110.8(3) ?
C11 C12 H12A . . 109.5 ?
C13 C12 H12A . . 109.5 ?
C11 C12 H12B . . 109.5 ?
C13 C12 H12B . . 109.5 ?
H12A C12 H12B . . 108.1 ?
C14 C13 C12 . . 112.8(3) ?
C14 C13 C26 . . 103.9(3) ?
C12 C13 C26 . . 109.0(3) ?
C14 C13 C4 . . 112.0(3) ?
C12 C13 C4 . . 106.7(3) ?
C26 C13 C4 . . 112.5(3) ?
C1 C14 C15 . . 122.4(3) ?
C1 C14 C13 . . 121.2(3) ?
C15 C14 C13 . . 116.2(3) ?
C14 C15 C16 . . 115.7(3) ?
C14 C15 H15A . . 108.3 ?
C16 C15 H15A . . 108.3 ?
C14 C15 H15B . . 108.3 ?
C16 C15 H15B . . 108.3 ?
H15A C15 H15B . . 107.4 ?
C15 C16 C17 . . 110.0(3) ?
C15 C16 H16A . . 109.7 ?
C17 C16 H16A . . 109.7 ?
C15 C16 H16B . . 109.7 ?
C17 C16 H16B . . 109.7 ?
H16A C16 H16B . . 108.2 ?
C16 C17 C27 . . 112.4(3) ?
C16 C17 C18 . . 109.4(3) ?
C27 C17 C18 . . 114.7(3) ?
C16 C17 H17A . . 106.6 ?
C27 C17 H17A . . 106.6 ?
C18 C17 H17A . . 106.6 ?
C30 C18 C19 . . 105.9(3) ?
C30 C18 C1 . . 108.2(3) ?
C19 C18 C1 . . 111.4(3) ?
C30 C18 C17 . . 111.8(3) ?
C19 C18 C17 . . 110.1(3) ?
C1 C18 C17 . . 109.3(3) ?
C20 C19 C18 . . 116.4(3) ?
C20 C19 H19A . . 108.2 ?
C18 C19 H19A . . 108.2 ?
C20 C19 H19B . . 108.2 ?
C18 C19 H19B . . 108.2 ?
H19A C19 H19B . . 107.3 ?
C21 C20 C19 . . 108.8(4) ?
C21 C20 H20A . . 109.9 ?
C19 C20 H20A . . 109.9 ?
C21 C20 H20B . . 109.9 ?
C19 C20 H20B . . 109.9 ?
H20A C20 H20B . . 108.3 ?
O4 C21 O3 . . 123.9(5) ?
O4 C21 C20 . . 120.7(5) ?
O3 C21 C20 . . 115.4(4) ?
C4 C22 H22A . . 109.5 ?
C4 C22 H22B . . 109.5 ?
H22A C22 H22B . . 109.5 ?
C4 C22 H22C . . 109.5 ?
H22A C22 H22C . . 109.5 ?
H22B C22 H22C . . 109.5 ?
O2 C23 O1 . . 123.4(4) ?
O2 C23 C7 . . 123.2(4) ?
O1 C23 C7 . . 113.3(4) ?
C7 C24 H24A . . 109.5 ?
C7 C24 H24B . . 109.5 ?
H24A C24 H24B . . 109.5 ?
C7 C24 H24C . . 109.5 ?
H24A C24 H24C . . 109.5 ?
H24B C24 H24C . . 109.5 ?
C10 C25 H25A . . 109.5 ?
C10 C25 H25B . . 109.5 ?
H25A C25 H25B . . 109.5 ?
C10 C25 H25C . . 109.5 ?
H25A C25 H25C . . 109.5 ?
H25B C25 H25C . . 109.5 ?
C13 C26 H26A . . 109.5 ?
C13 C26 H26B . . 109.5 ?
H26A C26 H26B . . 109.5 ?
C13 C26 H26C . . 109.5 ?
H26A C26 H26C . . 109.5 ?
H26B C26 H26C . . 109.5 ?
C28 C27 C29 . . 120.2(4) ?
C28 C27 C17 . . 121.7(4) ?
C29 C27 C17 . . 118.0(4) ?
C27 C28 H28A . . 120.0 ?
C27 C28 H28B . . 120.0 ?
H28A C28 H28B . . 120.0 ?
C27 C29 H29A . . 109.5 ?
C27 C29 H29B . . 109.5 ?
H29A C29 H29B . . 109.5 ?
C27 C29 H29C . . 109.5 ?
H29A C29 H29C . . 109.5 ?
H29B C29 H29C . . 109.5 ?
C18 C30 H30A . . 109.5 ?
C18 C30 H30B . . 109.5 ?
H30A C30 H30B . . 109.5 ?
C18 C30 H30C . . 109.5 ?
H30A C30 H30C . . 109.5 ?
H30B C30 H30C . . 109.5 ?
Cl4 C31 Cl3 2_675 2_675 135.2(9) ?
Cl1 C31 Cl1 . 2_675 129.0(8) ?
Cl4 C31 Cl3 2_675 . 99.6(7) ?
Cl3 C31 Cl3 2_675 . 123.0(9) ?
Cl4 C31 Cl4 2_675 . 67.6(10) ?
Cl3 C31 Cl4 2_675 . 92.0(6) ?
Cl3 C31 Cl4 . . 97.1(6) ?
Cl1 C31 Cl2 . . 105.1(6) ?
Cl1 C31 Cl2 2_675 . 102.3(6) ?
Cl1 C31 H31A . . 105.8 ?
Cl1 C31 H31A 2_675 . 106.8 ?
Cl2 C31 H31A . . 106.1 ?
Cl4 C31 H31B 2_675 . 50.8 ?
Cl3 C31 H31B 2_675 . 114.2 ?
Cl3 C31 H31B . . 112.6 ?
Cl4 C31 H31B . . 114.0 ?
Cl2 C31 H31B . . 125.2 ?

loop_
_geom_bond_atom_site_label_1
_geom_bond_atom_site_label_2
_geom_bond_site_symmetry_2
_geom_bond_distance
_geom_bond_publ_flag
O1 C23 . 1.310(5) ?
O1 H1 . 0.82 ?
O2 C23 . 1.232(5) ?
O3 C21 . 1.296(6) ?
O3 H3 . 0.82 ?
O4 C21 . 1.227(6) ?
C1 C14 . 1.360(5) ?
C1 C2 . 1.504(5) ?
C1 C18 . 1.544(5) ?
C2 C3 . 1.525(6) ?
C2 H2A . 0.97 ?
C2 H2B . 0.97 ?
C3 C4 . 1.531(5) ?
C3 H3A . 0.97 ?
C3 H3B . 0.97 ?
C4 C22 . 1.545(5) ?
C4 C13 . 1.565(5) ?
C4 C5 . 1.565(5) ?
C5 C6 . 1.554(5) ?
C5 C10 . 1.571(5) ?
C5 H5A . 0.98 ?
C6 C7 . 1.546(5) ?
C6 H6A . 0.97 ?
C6 H6B . 0.97 ?
C7 C23 . 1.528(5) ?
C7 C8 . 1.534(6) ?
C7 C24 . 1.554(6) ?
C8 C9 . 1.523(6) ?
C8 H8A . 0.97 ?
C8 H8B . 0.97 ?
C9 C10 . 1.536(5) ?
C9 H9A . 0.97 ?
C9 H9B . 0.97 ?
C10 C25 . 1.538(6) ?
C10 C11 . 1.550(5) ?
C11 C12 . 1.525(6) ?
C11 H11A . 0.97 ?
C11 H11B . 0.97 ?
C12 C13 . 1.543(5) ?
C12 H12A . 0.97 ?
C12 H12B . 0.97 ?
C13 C14 . 1.538(5) ?
C13 C26 . 1.558(5) ?
C14 C15 . 1.484(5) ?
C15 C16 . 1.525(6) ?
C15 H15A . 0.97 ?
C15 H15B . 0.97 ?
C16 C17 . 1.527(5) ?
C16 H16A . 0.97 ?
C16 H16B . 0.97 ?
C17 C27 . 1.529(6) ?
C17 C18 . 1.565(5) ?
C17 H17A . 0.98 ?
C18 C30 . 1.539(5) ?
C18 C19 . 1.543(5) ?
C19 C20 . 1.534(6) ?
C19 H19A . 0.97 ?
C19 H19B . 0.97 ?
C20 C21 . 1.492(6) ?
C20 H20A . 0.97 ?
C20 H20B . 0.97 ?
C22 H22A . 0.96 ?
C22 H22B . 0.96 ?
C22 H22C . 0.96 ?
C24 H24A . 0.96 ?
C24 H24B . 0.96 ?
C24 H24C . 0.96 ?
C25 H25A . 0.96 ?
C25 H25B . 0.96 ?
C25 H25C . 0.96 ?
C26 H26A . 0.96 ?
C26 H26B . 0.96 ?
C26 H26C . 0.96 ?
C27 C28 . 1.365(6) ?
C27 C29 . 1.468(6) ?
C28 H28A . 0.93 ?
C28 H28B . 0.93 ?
C29 H29A . 0.96 ?
C29 H29B . 0.96 ?
C29 H29C . 0.96 ?
C30 H30A . 0.96 ?
C30 H30B . 0.96 ?
C30 H30C . 0.96 ?
C31 C31 2_675 0.94(2) ?
C31 Cl4 2_675 1.460(13) ?
C31 Cl3 2_675 1.526(10) ?
C31 Cl1 . 1.564(9) ?
C31 Cl1 2_675 1.635(9) ?
C31 Cl3 . 1.779(11) ?
C31 Cl4 . 1.903(12) ?
C31 Cl2 . 1.920(12) ?
C31 H31A . 0.96 ?
C31 H31B . 0.96 ?
Cl1 C31 2_675 1.635(9) ?
Cl1 H31B . 1.6921 ?
Cl2 C31 2_675 1.920(12) ?
Cl3 C31 2_675 1.526(10) ?
Cl4 C31 2_675 1.460(13) ?
Cl4 Cl4 2_675 1.91(2) ?

loop_
_geom_hbond_atom_site_label_D
_geom_hbond_atom_site_label_H
_geom_hbond_atom_site_label_A
_geom_hbond_site_symmetry_A
_geom_hbond_distance_DH
_geom_hbond_distance_HA
_geom_hbond_distance_DA
_geom_hbond_angle_DHA
_geom_hbond_publ_flag
O1 H1 O4 2_675 0.82 1.81 2.621(6) 168 yes
O3 H3 O2 2_675 0.82 1.85 2.670(4) 176 yes
C22 H22B O1 . 0.96 2.56 3.380(5) 144 yes

loop_
_geom_torsion_atom_site_label_1
_geom_torsion_atom_site_label_2
_geom_torsion_atom_site_label_3
_geom_torsion_atom_site_label_4
_geom_torsion_site_symmetry_1
_geom_torsion_site_symmetry_2
_geom_torsion_site_symmetry_3
_geom_torsion_site_symmetry_4
_geom_torsion
_geom_torsion_publ_flag
C14 C1 C2 C3 . . . . -1.8(6) ?
C18 C1 C2 C3 . . . . 169.8(3) ?
C1 C2 C3 C4 . . . . 32.3(5) ?
C2 C3 C4 C22 . . . . 60.6(4) ?
C2 C3 C4 C13 . . . . -57.6(4) ?
C2 C3 C4 C5 . . . . -176.3(3) ?
C3 C4 C5 C6 . . . . -60.2(4) ?
C22 C4 C5 C6 . . . . 58.9(4) ?
C13 C4 C5 C6 . . . . -176.9(3) ?
C3 C4 C5 C10 . . . . 165.8(3) ?
C22 C4 C5 C10 . . . . -75.1(4) ?
C13 C4 C5 C10 . . . . 49.1(4) ?
C4 C5 C6 C7 . . . . -94.0(4) ?
C10 C5 C6 C7 . . . . 42.5(4) ?
C5 C6 C7 C23 . . . . 85.3(4) ?
C5 C6 C7 C8 . . . . -40.2(5) ?
C5 C6 C7 C24 . . . . -160.5(3) ?
C23 C7 C8 C9 . . . . -82.4(4) ?
C6 C7 C8 C9 . . . . 43.8(5) ?
C24 C7 C8 C9 . . . . 163.3(3) ?
C7 C8 C9 C10 . . . . -55.0(5) ?
C8 C9 C10 C25 . . . . -63.0(4) ?
C8 C9 C10 C11 . . . . -179.1(3) ?
C8 C9 C10 C5 . . . . 56.3(4) ?
C6 C5 C10 C9 . . . . -47.5(4) ?
C4 C5 C10 C9 . . . . 89.1(4) ?
C6 C5 C10 C25 . . . . 71.6(4) ?
C4 C5 C10 C25 . . . . -151.8(3) ?
C6 C5 C10 C11 . . . . -170.3(3) ?
C4 C5 C10 C11 . . . . -33.6(4) ?
C9 C10 C11 C12 . . . . -88.7(4) ?
C25 C10 C11 C12 . . . . 154.1(4) ?
C5 C10 C11 C12 . . . . 34.9(5) ?
C10 C11 C12 C13 . . . . -52.2(5) ?
C11 C12 C13 C14 . . . . -171.7(3) ?
C11 C12 C13 C26 . . . . -56.9(4) ?
C11 C12 C13 C4 . . . . 64.9(4) ?
C3 C4 C13 C14 . . . . 55.0(4) ?
C22 C4 C13 C14 . . . . -60.9(4) ?
C5 C4 C13 C14 . . . . 173.1(3) ?
C3 C4 C13 C12 . . . . 178.9(3) ?
C22 C4 C13 C12 . . . . 63.0(4) ?
C5 C4 C13 C12 . . . . -63.0(4) ?
C3 C4 C13 C26 . . . . -61.7(4) ?
C22 C4 C13 C26 . . . . -177.6(3) ?
C5 C4 C13 C26 . . . . 56.4(4) ?
C2 C1 C14 C15 . . . . 174.5(3) ?
C18 C1 C14 C15 . . . . 3.5(6) ?
C2 C1 C14 C13 . . . . 0.2(6) ?
C18 C1 C14 C13 . . . . -170.9(3) ?
C12 C13 C14 C1 . . . . -148.5(4) ?
C26 C13 C14 C1 . . . . 93.6(4) ?
C4 C13 C14 C1 . . . . -28.1(5) ?
C12 C13 C14 C15 . . . . 36.8(4) ?
C26 C13 C14 C15 . . . . -81.0(4) ?
C4 C13 C14 C15 . . . . 157.2(3) ?
C1 C14 C15 C16 . . . . -11.2(5) ?
C13 C14 C15 C16 . . . . 163.4(3) ?
C14 C15 C16 C17 . . . . 40.8(5) ?
C15 C16 C17 C27 . . . . 168.9(3) ?
C15 C16 C17 C18 . . . . -62.5(4) ?
C14 C1 C18 C30 . . . . 97.3(4) ?
C2 C1 C18 C30 . . . . -74.3(4) ?
C14 C1 C18 C19 . . . . -146.7(4) ?
C2 C1 C18 C19 . . . . 41.7(5) ?
C14 C1 C18 C17 . . . . -24.7(5) ?
C2 C1 C18 C17 . . . . 163.7(3) ?
C16 C17 C18 C30 . . . . -66.4(4) ?
C27 C17 C18 C30 . . . . 61.0(4) ?
C16 C17 C18 C19 . . . . 176.2(3) ?
C27 C17 C18 C19 . . . . -56.5(4) ?
C16 C17 C18 C1 . . . . 53.4(4) ?
C27 C17 C18 C1 . . . . -179.2(3) ?
C30 C18 C19 C20 . . . . 178.2(4) ?
C1 C18 C19 C20 . . . . 60.8(5) ?
C17 C18 C19 C20 . . . . -60.7(5) ?
C18 C19 C20 C21 . . . . -177.8(4) ?
C19 C20 C21 O4 . . . . 64.4(7) ?
C19 C20 C21 O3 . . . . -113.9(5) ?
C8 C7 C23 O2 . . . . -6.2(5) ?
C6 C7 C23 O2 . . . . -131.8(4) ?
C24 C7 C23 O2 . . . . 111.5(5) ?
C8 C7 C23 O1 . . . . 177.5(3) ?
C6 C7 C23 O1 . . . . 52.0(5) ?
C24 C7 C23 O1 . . . . -64.8(4) ?
C16 C17 C27 C28 . . . . 37.4(5) ?
C18 C17 C27 C28 . . . . -88.4(5) ?
C16 C17 C27 C29 . . . . -139.0(4) ?
C18 C17 C27 C29 . . . . 95.2(4) ?
Cl4 C31 Cl1 C31 2_675 . . 2_675 116.2(8) ?
Cl3 C31 Cl1 C31 2_675 . . 2_675 -23(4) ?
Cl1 C31 Cl1 C31 2_675 . . 2_675 48.8(10) ?
Cl3 C31 Cl1 C31 . . . 2_675 -58.6(5) ?
Cl4 C31 Cl1 C31 . . . 2_675 48.8(6) ?
Cl2 C31 Cl1 C31 . . . 2_675 -71.3(5) ?
Cl4 C31 Cl2 C31 2_675 . . 2_675 90(3) ?
Cl3 C31 Cl2 C31 2_675 . . 2_675 -95.7(11) ?
Cl1 C31 Cl2 C31 . . . 2_675 72.3(11) ?
Cl1 C31 Cl2 C31 2_675 . . 2_675 -64.2(9) ?
Cl3 C31 Cl2 C31 . . . 2_675 62.1(10) ?
Cl4 C31 Cl2 C31 . . . 2_675 -18.6(7) ?
Cl4 C31 Cl3 C31 2_675 . . 2_675 99.5(8) ?
Cl3 C31 Cl3 C31 2_675 . . 2_675 -65.9(11) ?
Cl1 C31 Cl3 C31 . . . 2_675 103.9(6) ?
Cl1 C31 Cl3 C31 2_675 . . 2_675 -6.6(11) ?
Cl4 C31 Cl3 C31 . . . 2_675 31.2(7) ?
Cl2 C31 Cl3 C31 . . . 2_675 -90.1(6) ?
Cl4 C31 Cl4 C31 2_675 . . 2_675 -134.0(15) ?
Cl3 C31 Cl4 C31 2_675 . . 2_675 87.1(11) ?
Cl1 C31 Cl4 C31 . . . 2_675 -79.0(12) ?
Cl1 C31 Cl4 C31 2_675 . . 2_675 101.0(12) ?
Cl3 C31 Cl4 C31 . . . 2_675 -36.5(11) ?
Cl2 C31 Cl4 C31 . . . 2_675 24.5(8) ?
C31 C31 Cl4 Cl4 2_675 . . 2_675 134.0(15) ?
Cl3 C31 Cl4 Cl4 2_675 . . 2_675 -138.9(10) ?
Cl1 C31 Cl4 Cl4 . . . 2_675 55.0(7) ?
Cl1 C31 Cl4 Cl4 2_675 . . 2_675 -125.0(10) ?
Cl3 C31 Cl4 Cl4 . . . 2_675 97.5(8) ?
Cl2 C31 Cl4 Cl4 . . . 2_675 158.5(9) ?
